data_4320286
loop_
_publ_author_name
'Thomas M. Klap\"otke'
'Burkhard Krumm'
'Peter Mayer'
'Kurt Polborn'
'Oliver P. Ruscitti'

_publ_section_title
;
 Spectroscopic and Structural Studies on Polyfluorophenyl Tellurides and
 Tellurium(IV) Dihalides
;
_journal_name_full 'Inorganic Chemistry'
_journal_page_first 5169
_journal_page_last 5176
_journal_paper_doi 10.1021/ic010149r
_journal_volume 40
_journal_year 2001
_chemical_compound_source 'provided by O. Ruscitti'
_chemical_formula_moiety 'Te Cl2 C12 F4 H6'
_chemical_formula_sum 'C12 H6 Cl2 F4 Te'
_chemical_formula_weight 424.68
_chemical_name_common TeCl
_space_group_IT_number 61
_symmetry_cell_setting orthorhombic
_symmetry_Int_Tables_number 61
_symmetry_space_group_name_Hall '-P 2ac 2ab'
_symmetry_space_group_name_H-M 'P b c a'
_atom_sites_solution_hydrogens geom
_atom_sites_solution_primary direct
_atom_sites_solution_secondary difmap
_audit_author_name 'Mayer, P.'
_audit_block_code Te_Cl2_(C6F2H3)2_e040_klapoetke
_audit_creation_date 14-Feb-00
_audit_creation_method 'form98_1/compatible with shelxl97-2'
_cell_angle_alpha 90
_cell_angle_beta 90
_cell_angle_gamma 90
_cell_formula_units_Z 8
_cell_length_a 11.1630(6)
_cell_length_b 8.2000(4)
_cell_length_c 27.9865(13)
_cell_measurement_reflns_used 5000
_cell_measurement_temperature 200(3)
_cell_measurement_theta_max 25.8
_cell_measurement_theta_min 2.3
_cell_volume 2561.8(2)
_computing_cell_refinement 'Stoe IPDS software (Darmstadt, Germany)'
_computing_data_collection 'Stoe IPDS software (Darmstadt, Germany)'
_computing_data_reduction 'Stoe IPDS software (Darmstadt, Germany)'
_computing_molecular_graphics
;ORTEP (M. N. Burnett, C. K. Johnson, ORTEP-III: Oak Ridge Thermal Ellipsoid
  Plot Program for Crystal Structure Illustrations, Oak Ridge National
  Laboratory Report ORNL-6895, 1996). Windows version (L. J. Farrugia, Univ.
  Glasgow) used --- SCHAKAL (E. Keller, University of  Freiburg (Breisgau),
  Germany, 1995).
;
_computing_publication_material
;PLATON (A. L. Spek, Acta Crystallogr, Sect. A, 1990, 46, C34, 1995 version).
--- T.B.Cohen, Pure Appl. Chem. 1996,68,2339-2359 (atomic masses).
;
_computing_structure_refinement 'SHELXL-97 (G. M. Sheldrick. University of G\"ottingen, 97-2 version)'
_computing_structure_solution 'SIR97 (Cascarano et al.,Acta Crystallogr., Sect A, 1996, C79)'
_diffrn_ambient_temperature 200(3)
_diffrn_measured_fraction_theta_full 0.948
_diffrn_measured_fraction_theta_max 0.948
_diffrn_measurement_device 'image-plate area detector'
_diffrn_measurement_device_type 'Stoe IPDS'
_diffrn_measurement_method 'area detection'
_diffrn_radiation_collimation '0.5 mm collimator'
_diffrn_radiation_monochromator graphite
_diffrn_radiation_source 'fine-focus sealed tube'
_diffrn_radiation_type MoK\a
_diffrn_radiation_wavelength 0.71073
_diffrn_reflns_av_R_equivalents 0.0502
_diffrn_reflns_av_sigmaI/netI 0.0383
_diffrn_reflns_limit_h_max 13
_diffrn_reflns_limit_h_min -10
_diffrn_reflns_limit_k_max 10
_diffrn_reflns_limit_k_min -6
_diffrn_reflns_limit_l_max 34
_diffrn_reflns_limit_l_min -34
_diffrn_reflns_number 6562
_diffrn_reflns_theta_full 25.81
_diffrn_reflns_theta_max 25.81
_diffrn_reflns_theta_min 2.33
_diffrn_source_current 50_mA
_diffrn_source_power 2.75_kW
_diffrn_source_type 'Spellman DF4 Series'
_diffrn_source_voltage 55_kV
_exptl_absorpt_coefficient_mu 2.768
_exptl_absorpt_correction_T_max 0.8357
_exptl_absorpt_correction_T_min 0.7054
_exptl_absorpt_correction_type numerical
_exptl_absorpt_process_details 'XRed, rev. 1.09, Stoe (Darmstadt, Germany)'
_exptl_crystal_colour yellow
_exptl_crystal_density_diffrn 2.20220(17)
_exptl_crystal_density_method 'not measured'
_exptl_crystal_description prismatic
_exptl_crystal_F_000 1600
_exptl_crystal_size_max 0.20
_exptl_crystal_size_mid 0.17
_exptl_crystal_size_min 0.07
_refine_diff_density_max 2.774
_refine_diff_density_min -1.599
_refine_diff_density_rms 0.194
_refine_ls_extinction_method none
_refine_ls_goodness_of_fit_ref 0.989
_refine_ls_hydrogen_treatment refall
_refine_ls_matrix_type full
_refine_ls_number_parameters 196
_refine_ls_number_reflns 2337
_refine_ls_number_restraints 0
_refine_ls_restrained_S_all 0.989
_refine_ls_R_factor_all 0.0495
_refine_ls_R_factor_gt 0.0401
_refine_ls_shift/su_max 0.000
_refine_ls_shift/su_mean 0.000
_refine_ls_structure_factor_coef Fsqd
_refine_ls_weighting_scheme calc
_refine_ls_wR_factor_gt 0.0983
_refine_ls_wR_factor_ref 0.1029
_reflns_number_gt 1925
_reflns_number_total 2337
_reflns_threshold_expression >2sigma(I)
_cod_data_source_file ic010149r_5.cif
_cod_data_source_block ar
_cod_database_code 4320286
_kl_diffrn_detector_area_phi_start 0.0
_kl_diffrn_detector_area_phi_end 100.2
_kl_diffrn_detector_area_phi_incr 0.6
_kl_diffrn_detector_area_expos_time 2.00_min
_kl_diffrn_detector_area_plate_dist 70.0_mm
_kl_diffrn_detector_area_eff_mos_spread 0.007
_kl_diffrn_detector_area_profile_funct dynamic
_kl_diffrn_detector_area_profile_min 9
_kl_diffrn_detector_area_profile_max 23
_kl_archive_shelxl_comment 'release 97-2'
_kl_archive_shelxl_res
;
TITL   e023 in Pbca (61), sir97
CELL  0.71073   11.1630    8.2000   27.9865    90.000    90.000    90.000
ZERR  8          0.0006    0.0004    0.0013     0.000     0.000     0.000
LATT  1
SYMM   .50000-X,-Y,  .50000+Z
SYMM   .50000+X,  .50000-Y,-Z
SYMM -X,  .50000+Y,  .50000-Z
SFAC    C   H   F   CL  TE
UNIT    96  48  32  16   8
L.S.      8
FMAP      2
PLAN     -25
BOND $H
CONF
TEMP  -73
ACTA

WGHT    0.077200
FVAR       0.26412
TE    5   -0.112967    0.376035    0.102944    11.00000    0.00891    0.01350 =
          0.01555   -0.00012   -0.00098    0.00124
CL1   4   -0.099978    0.674444    0.120630    11.00000    0.02039    0.01223 =
          0.02927   -0.00108   -0.00222    0.00239
CL2   4   -0.090326    0.079054    0.088429    11.00000    0.01321    0.01335 =
          0.02975   -0.00255    0.00169   -0.00109
C11   1    0.067179    0.397085    0.080811    11.00000    0.00923    0.01817 =
          0.02116    0.00342    0.00336   -0.00122
C21   1    0.091806    0.357035    0.033740    11.00000    0.02266    0.01378 =
          0.02131   -0.00219   -0.00175   -0.00024
C31   1    0.204069    0.367599    0.013904    11.00000    0.02601    0.02565 =
          0.02668   -0.00175    0.01494   -0.00220
H31   2    0.214689    0.325541   -0.015862    11.00000    0.02189
C41   1    0.297341    0.420455    0.042539    11.00000    0.01840    0.03257 =
          0.04284   -0.00377    0.01168   -0.00287
H41   2    0.378983    0.425515    0.027660    11.00000    0.02951
C51   1    0.277703    0.463443    0.089396    11.00000    0.01353    0.03729 =
          0.03624   -0.00617   -0.00081   -0.00933
H51   2    0.338486    0.492230    0.108789    11.00000    0.01174
C61   1    0.163058    0.453977    0.107587    11.00000    0.01009    0.02424 =
          0.02267   -0.00222   -0.00087   -0.00547
F21   3   -0.001000    0.309263    0.005829    11.00000    0.02628    0.03526 =
          0.01958   -0.00293   -0.00359   -0.00458
F61   3    0.143036    0.498964    0.153036    11.00000    0.01957    0.03358 =
          0.02292   -0.00661   -0.00144   -0.00653
C12   1   -0.099954    0.332736    0.176915    11.00000    0.01487    0.01085 =
          0.01723    0.00143   -0.00038   -0.00039
C22   1   -0.009489    0.249787    0.200301    11.00000    0.01473    0.01444 =
          0.02583   -0.00008    0.00378   -0.00062
C32   1   -0.005715    0.229958    0.249127    11.00000    0.03084    0.02533 =
          0.02703    0.00920   -0.00767    0.00020
H32   2    0.061769    0.160377    0.262535    11.00000    0.03665
C42   1   -0.100163    0.294098    0.276020    11.00000    0.03586    0.02214 =
          0.02350    0.00490    0.00365   -0.00192
H42   2   -0.092770    0.285887    0.312955    11.00000    0.02288
C52   1   -0.193403    0.373770    0.254100    11.00000    0.02388    0.02242 =
          0.02464   -0.00051    0.00946   -0.00058
H52   2   -0.257213    0.418255    0.270867    11.00000    0.02221
C62   1   -0.192074    0.390832    0.205173    11.00000    0.01499    0.01086 =
          0.02772   -0.00177    0.00054   -0.00031
F22   3    0.081751    0.186085    0.174464    11.00000    0.02009    0.03017 =
          0.03087    0.00189    0.00010    0.01501
F62   3   -0.283197    0.469069    0.183956    11.00000    0.01558    0.02927 =
          0.02924   -0.00059    0.00205    0.00915
HKLF      4

REM    e023 in Pbca (61), sir97
REM R1 =  0.0401 for   1925 Fo > 4sig(Fo)  and  0.0495 for all   2337 data
REM    196 parameters refined using      0 restraints

END

WGHT      0.0770      0.0000
REM Highest difference peak  2.774,  deepest hole -1.599,  1-sigma level  0.194
Q1    1  -0.1116  0.3765  0.0703  11.00000  0.05    2.77
Q2    1  -0.1106  0.3742  0.1361  11.00000  0.05    2.57
Q3    1  -0.1655  0.4579  0.1020  11.00000  0.05    0.99
Q4    1  -0.1642  0.2931  0.1025  11.00000  0.05    0.91
Q5    1  -0.0583  0.2952  0.1018  11.00000  0.05    0.89
Q6    1  -0.0582  0.4556  0.1007  11.00000  0.05    0.70
;

loop_
_symmetry_equiv_pos_as_xyz
'x, y, z'
'-x+1/2, -y, z+1/2'
'x+1/2, -y+1/2, -z'
'-x, y+1/2, -z+1/2'
'-x, -y, -z'
'x-1/2, y, -z-1/2'
'-x-1/2, y-1/2, z'
'x, -y-1/2, z-1/2'

loop_
_atom_site_label
_atom_site_type_symbol
_atom_site_fract_x
_atom_site_fract_y
_atom_site_fract_z
_atom_site_U_iso_or_equiv
_atom_site_adp_type
_atom_site_occupancy
_atom_site_symmetry_multiplicity
_atom_site_calc_flag
_atom_site_refinement_flags
_atom_site_disorder_assembly
_atom_site_disorder_group
Te Te -0.11297(3) 0.37604(4) 0.102944(9) 0.01265(15) Uani 1 1 d . . .
Cl1 Cl -0.09998(11) 0.67444(15) 0.12063(4) 0.0206(3) Uani 1 1 d . . .
Cl2 Cl -0.09033(11) 0.07905(15) 0.08843(4) 0.0188(3) Uani 1 1 d . . .
C11 C 0.0672(4) 0.3971(6) 0.08081(15) 0.0162(10) Uani 1 1 d . . .
C21 C 0.0918(5) 0.3570(6) 0.03374(17) 0.0192(10) Uani 1 1 d . . .
C31 C 0.2041(5) 0.3676(7) 0.01390(18) 0.0261(12) Uani 1 1 d . . .
H31 H 0.215(5) 0.326(8) -0.0159(18) 0.022(14) Uiso 1 1 d . . .
C41 C 0.2973(5) 0.4205(8) 0.04254(19) 0.0313(13) Uani 1 1 d . . .
H41 H 0.379(5) 0.426(9) 0.028(2) 0.030(16) Uiso 1 1 d . . .
C51 C 0.2777(5) 0.4634(8) 0.08940(19) 0.0290(13) Uani 1 1 d . . .
H51 H 0.338(6) 0.492(7) 0.1088(15) 0.012(13) Uiso 1 1 d . . .
C61 C 0.1631(5) 0.4540(7) 0.10759(14) 0.0190(11) Uani 1 1 d . . .
F21 F -0.0010(3) 0.3093(4) 0.00583(9) 0.0270(7) Uani 1 1 d . . .
F61 F 0.1430(3) 0.4990(4) 0.15304(9) 0.0254(7) Uani 1 1 d . . .
C12 C -0.1000(4) 0.3327(6) 0.17692(15) 0.0143(10) Uani 1 1 d . . .
C22 C -0.0095(4) 0.2498(6) 0.20030(16) 0.0183(10) Uani 1 1 d . . .
C32 C -0.0057(5) 0.2300(7) 0.24913(18) 0.0277(12) Uani 1 1 d . . .
H32 H 0.062(7) 0.160(9) 0.263(2) 0.037(17) Uiso 1 1 d . . .
C42 C -0.1002(5) 0.2941(7) 0.27602(18) 0.0272(12) Uani 1 1 d . . .
H42 H -0.093(5) 0.286(8) 0.313(2) 0.023(15) Uiso 1 1 d . . .
C52 C -0.1934(5) 0.3738(7) 0.25410(17) 0.0236(11) Uani 1 1 d . . .
H52 H -0.257(6) 0.418(7) 0.2709(17) 0.022(14) Uiso 1 1 d . . .
C62 C -0.1921(4) 0.3908(6) 0.20517(16) 0.0179(10) Uani 1 1 d . . .
F22 F 0.0818(3) 0.1861(4) 0.17446(9) 0.0270(7) Uani 1 1 d . . .
F62 F -0.2832(3) 0.4691(4) 0.18396(9) 0.0247(7) Uani 1 1 d . . .

loop_
_atom_site_aniso_label
_atom_site_aniso_U_11
_atom_site_aniso_U_22
_atom_site_aniso_U_33
_atom_site_aniso_U_23
_atom_site_aniso_U_13
_atom_site_aniso_U_12
Te 0.0089(2) 0.0135(2) 0.0155(2) -0.00012(10) -0.00098(9) 0.00124(12)
Cl1 0.0204(6) 0.0122(6) 0.0293(6) -0.0011(5) -0.0022(4) 0.0024(5)
Cl2 0.0132(6) 0.0134(6) 0.0298(6) -0.0026(5) 0.0017(5) -0.0011(5)
C11 0.009(2) 0.018(3) 0.021(2) 0.0034(17) 0.0034(17) -0.001(2)
C21 0.023(3) 0.014(3) 0.021(2) -0.0022(17) -0.0017(19) 0.000(2)
C31 0.026(3) 0.026(3) 0.027(2) -0.002(2) 0.015(2) -0.002(2)
C41 0.018(3) 0.033(3) 0.043(3) -0.004(2) 0.012(2) -0.003(3)
C51 0.014(3) 0.037(4) 0.036(3) -0.006(2) -0.001(2) -0.009(3)
C61 0.010(3) 0.024(3) 0.023(2) -0.0022(18) -0.0009(17) -0.005(2)
F21 0.0263(17) 0.035(2) 0.0196(13) -0.0029(12) -0.0036(11) -0.0046(15)
F61 0.0196(16) 0.0336(19) 0.0229(14) -0.0066(12) -0.0014(11) -0.0065(14)
C12 0.015(3) 0.011(2) 0.017(2) 0.0014(17) -0.0004(16) 0.000(2)
C22 0.015(3) 0.014(2) 0.026(2) -0.0001(17) 0.0038(18) -0.001(2)
C32 0.031(3) 0.025(3) 0.027(2) 0.009(2) -0.008(2) 0.000(3)
C42 0.036(3) 0.022(3) 0.023(2) 0.005(2) 0.004(2) -0.002(3)
C52 0.024(3) 0.022(3) 0.025(2) -0.0005(19) 0.009(2) -0.001(2)
C62 0.015(3) 0.011(3) 0.028(2) -0.0018(17) 0.0005(19) 0.000(2)
F22 0.0201(16) 0.0302(19) 0.0309(15) 0.0019(13) 0.0001(12) 0.0150(15)
F62 0.0156(15) 0.0293(19) 0.0292(13) -0.0006(11) 0.0021(11) 0.0091(14)

loop_
_atom_type_symbol
_atom_type_description
_atom_type_scat_dispersion_real
_atom_type_scat_dispersion_imag
_atom_type_scat_source
C C 0.0033 0.0016 'International Tables Vol C Tables 4.2.6.8 and 6.1.1.4'
H H 0.0000 0.0000 'International Tables Vol C Tables 4.2.6.8 and 6.1.1.4'
F F 0.0171 0.0103 'International Tables Vol C Tables 4.2.6.8 and 6.1.1.4'
Cl Cl 0.1484 0.1585 'International Tables Vol C Tables 4.2.6.8 and 6.1.1.4'
Te Te -0.5308 1.6751 'International Tables Vol C Tables 4.2.6.8 and 6.1.1.4'

loop_
_exptl_crystal_face_index_h
_exptl_crystal_face_index_k
_exptl_crystal_face_index_l
_exptl_crystal_face_perp_dist
1 1 1 0.0320
-1 -1 -1 0.0380
0 0 -1 0.0700
0 0 1 0.0960
4 -2 1 0.0850
-2 1 2 0.1130

loop_
_geom_angle_atom_site_label_1
_geom_angle_atom_site_label_2
_geom_angle_atom_site_label_3
_geom_angle
_geom_angle_site_symmetry_1
_geom_angle_site_symmetry_3
_geom_angle_publ_flag
C12 Te C11 103.68(17) . . ?
C12 Te Cl2 89.34(14) . . ?
C11 Te Cl2 86.28(14) . . ?
C12 Te Cl1 88.07(14) . . ?
C11 Te Cl1 85.58(14) . . ?
Cl2 Te Cl1 170.62(4) . . ?
C21 C11 C61 116.1(4) . . ?
C21 C11 Te 116.7(4) . . ?
C61 C11 Te 127.1(3) . . ?
F21 C21 C31 118.9(4) . . ?
F21 C21 C11 117.7(5) . . ?
C31 C21 C11 123.4(5) . . ?
C21 C31 C41 118.2(5) . . ?
C21 C31 H31 118(4) . . ?
C41 C31 H31 123(4) . . ?
C51 C41 C31 120.8(5) . . ?
C51 C41 H41 122(3) . . ?
C31 C41 H41 117(3) . . ?
C41 C51 C61 119.0(5) . . ?
C41 C51 H51 121(3) . . ?
C61 C51 H51 119(3) . . ?
F61 C61 C51 119.2(4) . . ?
F61 C61 C11 118.4(4) . . ?
C51 C61 C11 122.4(4) . . ?
C22 C12 C62 116.3(4) . . ?
C22 C12 Te 126.8(3) . . ?
C62 C12 Te 116.9(3) . . ?
F22 C22 C32 117.5(5) . . ?
F22 C22 C12 119.1(4) . . ?
C32 C22 C12 123.4(5) . . ?
C22 C32 C42 117.8(5) . . ?
C22 C32 H32 117(3) . . ?
C42 C32 H32 125(3) . . ?
C52 C42 C32 120.7(5) . . ?
C52 C42 H42 122(3) . . ?
C32 C42 H42 117(3) . . ?
C42 C52 C62 119.0(5) . . ?
C42 C52 H52 123(3) . . ?
C62 C52 H52 118(3) . . ?
F62 C62 C52 118.7(4) . . ?
F62 C62 C12 118.4(4) . . ?
C52 C62 C12 122.8(5) . . ?

loop_
_geom_bond_atom_site_label_1
_geom_bond_atom_site_label_2
_geom_bond_distance
_geom_bond_site_symmetry_2
_geom_bond_publ_flag
Te C12 2.105(4) . ?
Te C11 2.111(5) . ?
Te Cl2 2.4818(12) . ?
Te Cl1 2.5007(13) . ?
C11 C21 1.385(7) . ?
C11 C61 1.387(7) . ?
C21 F21 1.355(6) . ?
C21 C31 1.373(8) . ?
C31 C41 1.384(8) . ?
C31 H31 0.91(5) . ?
C41 C51 1.376(8) . ?
C41 H41 1.00(6) . ?
C51 C61 1.380(7) . ?
C51 H51 0.90(6) . ?
C61 F61 1.343(5) . ?
C12 C22 1.382(7) . ?
C12 C62 1.382(7) . ?
C22 F22 1.354(6) . ?
C22 C32 1.377(7) . ?
C32 C42 1.398(8) . ?
C32 H32 1.02(7) . ?
C42 C52 1.374(8) . ?
C42 H42 1.04(6) . ?
C52 C62 1.377(7) . ?
C52 H52 0.93(6) . ?
C62 F62 1.341(6) . ?

loop_
_geom_contact_atom_site_label_1
_geom_contact_atom_site_label_2
_geom_contact_distance
_geom_contact_site_symmetry_1
_geom_contact_site_symmetry_2
_geom_contact_publ_flag
? ? ? ? ? ?

loop_
_geom_hbond_atom_site_label_D
_geom_hbond_atom_site_label_H
_geom_hbond_atom_site_label_A
_geom_hbond_distance_DH
_geom_hbond_distance_HA
_geom_hbond_distance_DA
_geom_hbond_angle_DHA
_geom_hbond_site_symmetry_A
_geom_hbond_publ_flag
? ? ? ? ? ? ? ? ?

loop_
_geom_torsion_atom_site_label_1
_geom_torsion_atom_site_label_2
_geom_torsion_atom_site_label_3
_geom_torsion_atom_site_label_4
_geom_torsion
_geom_torsion_site_symmetry_1
_geom_torsion_site_symmetry_2
_geom_torsion_site_symmetry_3
_geom_torsion_site_symmetry_4
_geom_torsion_publ_flag
C12 Te C11 C21 153.2(4) . . . . ?
Cl2 Te C11 C21 64.8(4) . . . . ?
Cl1 Te C11 C21 -119.8(4) . . . . ?
C12 Te C11 C61 -30.0(5) . . . . ?
Cl2 Te C11 C61 -118.4(5) . . . . ?
Cl1 Te C11 C61 56.9(5) . . . . ?
C61 C11 C21 F21 -176.6(5) . . . . ?
Te C11 C21 F21 0.5(6) . . . . ?
C61 C11 C21 C31 1.6(8) . . . . ?
Te C11 C21 C31 178.7(4) . . . . ?
F21 C21 C31 C41 178.4(5) . . . . ?
C11 C21 C31 C41 0.2(8) . . . . ?
C21 C31 C41 C51 -0.9(9) . . . . ?
C31 C41 C51 C61 -0.3(9) . . . . ?
C41 C51 C61 F61 -178.7(5) . . . . ?
C41 C51 C61 C11 2.3(9) . . . . ?
C21 C11 C61 F61 178.1(5) . . . . ?
Te C11 C61 F61 1.3(7) . . . . ?
C21 C11 C61 C51 -2.9(8) . . . . ?
Te C11 C61 C51 -179.6(4) . . . . ?
C11 Te C12 C22 -32.2(5) . . . . ?
Cl2 Te C12 C22 53.8(4) . . . . ?
Cl1 Te C12 C22 -117.2(4) . . . . ?
C11 Te C12 C62 148.9(4) . . . . ?
Cl2 Te C12 C62 -125.1(4) . . . . ?
Cl1 Te C12 C62 63.9(4) . . . . ?
C62 C12 C22 F22 178.3(4) . . . . ?
Te C12 C22 F22 -0.7(7) . . . . ?
C62 C12 C22 C32 -2.8(8) . . . . ?
Te C12 C22 C32 178.3(4) . . . . ?
F22 C22 C32 C42 -179.4(5) . . . . ?
C12 C22 C32 C42 1.6(8) . . . . ?
C22 C32 C42 C52 0.1(8) . . . . ?
C32 C42 C52 C62 -0.5(9) . . . . ?
C42 C52 C62 F62 -179.8(5) . . . . ?
C42 C52 C62 C12 -0.8(8) . . . . ?
C22 C12 C62 F62 -178.6(4) . . . . ?
Te C12 C62 F62 0.5(6) . . . . ?
C22 C12 C62 C52 2.3(7) . . . . ?
Te C12 C62 C52 -178.6(4) . . . . ?

loop_
_cod_related_entry_id
_cod_related_entry_database
_cod_related_entry_code
1 ChemSpider 30661097
